data_7049060
loop_
_publ_author_name
'Espinal-Viguri, Maialen'
'Varela-Izquierdo, Victor'
'Miloserdov, Fedor M.'
'Riddlestone, Ian M.'
'Mahon, Mary F.'
'Whittlesey, Michael K.'

_publ_section_title
;
 Heterobimetallic ruthenium-zinc complexes with bulky N-heterocyclic
 carbenes: syntheses, structures and reactivity.
;
_journal_issue 13
_journal_name_full 'Dalton transactions (Cambridge, England : 2003)'
_journal_page_first 4176
_journal_page_last 4189
_journal_paper_doi 10.1039/c8dt05023f
_journal_volume 48
_journal_year 2019
_chemical_formula_moiety 'C40 H59 N4 O6 Ru Zn, C32 H12 B F24'
_chemical_formula_sum 'C72 H71 B F24 N4 O6 Ru Zn'
_chemical_formula_weight 1721.57
_space_group_crystal_system triclinic
_space_group_IT_number 2
_space_group_name_Hall '-P 1'
_space_group_name_H-M_alt 'P -1'
_symmetry_space_group_name_Hall '-P 1'
_symmetry_space_group_name_H-M 'P -1'
_atom_sites_solution_hydrogens geom
_atom_sites_solution_primary iterative
_audit_creation_date 2017-09-15
_audit_creation_method
;
Olex2 1.2
(compiled 2017.08.10 svn.r3458 for OlexSys, GUI svn.r5381)
;
_audit_update_record
;
2018-11-30 deposited with the CCDC.    2019-02-19 downloaded from the CCDC.
;
_cell_angle_alpha 94.981(3)
_cell_angle_beta 91.296(3)
_cell_angle_gamma 97.163(3)
_cell_formula_units_Z 2
_cell_length_a 12.9608(4)
_cell_length_b 13.1449(4)
_cell_length_c 21.6148(7)
_cell_measurement_reflns_used 13920
_cell_measurement_temperature 150.00(11)
_cell_measurement_theta_max 30.0410
_cell_measurement_theta_min 3.5840
_cell_volume 3637.9(2)
_computing_cell_refinement 'CrysAlisPro 1.171.38.46 (Rigaku OD, 2015)'
_computing_data_collection 'CrysAlisPro 1.171.38.46 (Rigaku OD, 2015)'
_computing_data_reduction 'CrysAlisPro 1.171.38.46 (Rigaku OD, 2015)'
_computing_molecular_graphics 'Olex2 (Dolomanov et al., 2009)'
_computing_publication_material 'Olex2 (Dolomanov et al., 2009)'
_computing_structure_refinement 'ShelXL (Sheldrick, 2015)'
_computing_structure_solution 'olex2.solve (Bourhis et al., 2015)'
_diffrn_ambient_environment N~2~
_diffrn_ambient_temperature 150.00(11)
_diffrn_detector 'CCD plate'
_diffrn_detector_area_resol_mean 8.0734
_diffrn_detector_type EosS2
_diffrn_measured_fraction_theta_full 0.998
_diffrn_measured_fraction_theta_max 0.998
_diffrn_measurement_device 'four-circle diffractometer'
_diffrn_measurement_device_type 'New Xcalibur, EosS2'
_diffrn_measurement_method '\w scans'
_diffrn_radiation_monochromator graphite
_diffrn_radiation_probe x-ray
_diffrn_radiation_type MoK\a
_diffrn_radiation_wavelength 0.71073
_diffrn_reflns_av_R_equivalents 0.0262
_diffrn_reflns_av_unetI/netI 0.0439
_diffrn_reflns_Laue_measured_fraction_full 0.998
_diffrn_reflns_Laue_measured_fraction_max 0.998
_diffrn_reflns_limit_h_max 16
_diffrn_reflns_limit_h_min -16
_diffrn_reflns_limit_k_max 16
_diffrn_reflns_limit_k_min -17
_diffrn_reflns_limit_l_max 28
_diffrn_reflns_limit_l_min -27
_diffrn_reflns_number 33375
_diffrn_reflns_point_group_measured_fraction_full 0.998
_diffrn_reflns_point_group_measured_fraction_max 0.998
_diffrn_reflns_theta_full 25.242
_diffrn_reflns_theta_max 27.483
_diffrn_reflns_theta_min 3.339
_diffrn_source 'fine-focus sealed X-ray tube'
_diffrn_source_type 'Enhance (Mo) X-ray Source'
_exptl_absorpt_coefficient_mu 0.654
_exptl_absorpt_correction_T_max 1.00000
_exptl_absorpt_correction_T_min 0.92875
_exptl_absorpt_correction_type multi-scan
_exptl_absorpt_process_details
;
CrysAlisPro 1.171.38.46 (Rigaku Oxford Diffraction, 2015)
Empirical absorption correction using spherical harmonics,
 implemented in SCALE3 ABSPACK scaling algorithm.
;
_exptl_crystal_colour orange-yellow
_exptl_crystal_density_diffrn 1.572
_exptl_crystal_description block
_exptl_crystal_F_000 1748
_exptl_crystal_size_max 0.561
_exptl_crystal_size_mid 0.375
_exptl_crystal_size_min 0.27
_refine_diff_density_max 0.982
_refine_diff_density_min -0.647
_refine_diff_density_rms 0.077
_refine_ls_extinction_method none
_refine_ls_goodness_of_fit_ref 1.027
_refine_ls_hydrogen_treatment constr
_refine_ls_matrix_type full
_refine_ls_number_parameters 1097
_refine_ls_number_reflns 16641
_refine_ls_number_restraints 264
_refine_ls_restrained_S_all 1.117
_refine_ls_R_factor_all 0.0580
_refine_ls_R_factor_gt 0.0441
_refine_ls_shift/su_max 0.001
_refine_ls_shift/su_mean 0.000
_refine_ls_structure_factor_coef Fsqd
_refine_ls_weighting_details 'w=1/[\s^2^(Fo^2^)+(0.0405P)^2^+5.5931P] where P=(Fo^2^+2Fc^2^)/3'
_refine_ls_weighting_scheme calc
_refine_ls_wR_factor_gt 0.1015
_refine_ls_wR_factor_ref 0.1096
_reflns_Friedel_coverage 0.000
_reflns_number_gt 13744
_reflns_number_total 16641
_reflns_threshold_expression 'I > 2\s(I)'
_cod_data_source_file c8dt05023f2.cif
_cod_data_source_block e17mkw39
_cod_depositor_comments 'Adding full bibliography for 7049052--7049061.cif.'
_cod_original_cell_volume 3637.8(2)
_cod_database_code 7049060
_shelx_shelxl_version_number 2014/7
_chemical_oxdiff_usercomment 'yellow-orange block'
_shelx_space_group_comment
;
The symmetry employed for this shelxl refinement is uniquely defined
by the following loop, which should always be used as a source of
symmetry information in preference to the above space-group names.
They are only intended as comments.
;
_olex2_refinement_description
;
1. Fixed Uiso
 At 1.2 times of:
  All C(H) groups, All C(H,H) groups, All C(H,H,H,H) groups
 At 1.5 times of:
  All C(H,H,H) groups
2. Restrained distances
 F18-F16 \\sim F18-F17 \\sim F16-F17 \\sim F17A-F16A \\sim F17A-F18A \\sim
F16A-F18A
 with sigma of 0.02
 C72-F18 \\sim C72-F16 \\sim C72-F17 \\sim C72-F17A \\sim C72-F16A \\sim
C72-F18A
 with sigma of 0.01
 F12-F11 \\sim F12-F10 \\sim F11-F10 \\sim F11A-F12A \\sim F11A-F10A \\sim
F12A-F10A
 with sigma of 0.02
 C56-F12 \\sim C56-F11 \\sim C56-F10 \\sim C56-F11A \\sim C56-F12A \\sim
C56-F10A
 with sigma of 0.01
 F4-F6 \\sim F4-F5 \\sim F6-F5 \\sim F5A-F6A \\sim F5A-F4A \\sim F6A-F4A
 with sigma of 0.02
 C63-F4 \\sim C63-F6 \\sim C63-F5 \\sim C63-F5A \\sim C63-F6A \\sim C63-F4A
 with sigma of 0.01
 F22-F23 \\sim F22-F24 \\sim F23-F24 \\sim F22A-F23A \\sim F22A-F24A \\sim
F23A-F24A
 with sigma of 0.04
 C47-F22 \\sim C47-C43 \\sim C47-F23 \\sim C47-F24 \\sim C47-F22A \\sim
C47-F23A \\sim C47-F24A
 with sigma of 0.02
3. Uiso/Uaniso restraints and constraints
F16A \\sim F16 \\sim F17 \\sim F18 \\sim F17A \\sim F18A: within 1.7A with
sigma of 0.02 and sigma for terminal atoms of 0.01
F10 \\sim F11 \\sim F12 \\sim F12A \\sim F10A \\sim F11A: within 1.7A with
sigma of 0.02 and sigma for terminal atoms of 0.01
F4 \\sim F5 \\sim F6 \\sim F4A \\sim F5A \\sim F6A: within 2A with sigma of
0.02 and sigma for terminal atoms of 0.01
F24A \\sim F22 \\sim F23 \\sim F24 \\sim F22A \\sim F23A: within 2A with sigma
of 0.02 and sigma for terminal atoms of 0.01
Uanis(C37) = Uanis(C37A)
Uanis(C38A) = Uanis(C38)
4. Others
 Fixed Sof: H39A(0.55) H39B(0.55) H39C(0.45) H39D(0.45) C37(0.55) H37A(0.55)
 H37B(0.55) C38(0.55) H38A(0.55) H38B(0.55) F16A(0.25) F24A(0.45) F4(0.7)
 F5(0.7) F6(0.7) F10(0.6) F11(0.6) F12(0.6) F16(0.75) F17(0.75) F18(0.75)
 F22(0.55) F23(0.55) F24(0.55) F22A(0.45) F4A(0.3) F12A(0.4) F5A(0.3)
 F17A(0.25) F6A(0.3) F23A(0.45) F10A(0.4) F11A(0.4) F18A(0.25) C37A(0.45)
 H37C(0.45) H37D(0.45) C38A(0.45) H38C(0.45) H38D(0.45)
5.a Secondary CH2 refined with riding coordinates:
 C4(H4A,H4B), C5(H5A,H5B), C7(H7A,H7B), C8(H8A,H8B), C9(H9A,H9B), C10(H10A,
 H10B), C11(H11A,H11B), C13(H13A,H13B), C14(H14A,H14B), C15(H15A,H15B),
 C16(H16A,H16B), C17(H17A,H17B), C21(H21A,H21B), C22(H22A,H22B), C24(H24A,H24B),
  C25(H25A,H25B), C26(H26A,H26B), C27(H27A,H27B), C28(H28A,H28B), C30(H30A,
 H30B), C31(H31A,H31B), C32(H32A,H32B), C33(H33A,H33B), C34(H34A,H34B),
 C36(H36A,H36B), C39(H39A,H39B), C39(H39C,H39D), C37(H37A,H37B), C38(H38A,H38B),
  C37A(H37C,H37D), C38A(H38C,H38D)
5.b Aromatic/amide H refined with riding coordinates:
 C42(H42), C44(H44), C46(H46), C50(H50), C52(H52), C54(H54), C58(H58),
 C60(H60), C62(H62), C66(H66), C68(H68), C70(H70)
5.c Idealised Me refined as rotating group:
 C40(H40A,H40B,H40C)
;
_olex2_submission_special_instructions 'No special instructions were received'

loop_
_space_group_symop_operation_xyz
'x, y, z'
'-x, -y, -z'

loop_
_atom_site_label
_atom_site_type_symbol
_atom_site_fract_x
_atom_site_fract_y
_atom_site_fract_z
_atom_site_U_iso_or_equiv
_atom_site_adp_type
_atom_site_occupancy
_atom_site_site_symmetry_order
_atom_site_calc_flag
_atom_site_refinement_flags_posn
_atom_site_refinement_flags_adp
_atom_site_refinement_flags_occupancy
_atom_site_disorder_assembly
_atom_site_disorder_group
Ru1 Ru 0.12935(2) 0.64418(2) 0.30179(2) 0.01605(6) Uani 1 1 d . . . . .
Zn1 Zn 0.03246(2) 0.50664(2) 0.23792(2) 0.02143(8) Uani 1 1 d . . . . .
O1 O -0.14939(17) 0.92267(15) 0.33202(10) 0.0295(5) Uani 1 1 d . . . . .
O2 O -0.10362(16) 0.88496(15) 0.17839(9) 0.0278(4) Uani 1 1 d . . . . .
O3 O 0.47409(17) 0.54157(19) 0.41561(11) 0.0407(6) Uani 1 1 d . . . . .
O4 O 0.47052(17) 0.43740(19) 0.26643(11) 0.0381(5) Uani 1 1 d . . . . .
O5 O 0.00413(17) 0.51600(17) 0.38507(10) 0.0346(5) Uani 1 1 d . . . . .
O6 O 0.24073(16) 0.77891(15) 0.28301(10) 0.0308(5) Uani 1 1 d . . . . .
N1 N -0.04090(17) 0.79696(17) 0.32263(10) 0.0196(4) Uani 1 1 d . . . . .
N2 N -0.01178(17) 0.77402(16) 0.22694(10) 0.0178(4) Uani 1 1 d . . . . .
N3 N 0.32414(18) 0.57967(19) 0.36950(11) 0.0254(5) Uani 1 1 d . . . . .
N4 N 0.32078(18) 0.51376(19) 0.27628(11) 0.0242(5) Uani 1 1 d . . . . .
C1 C 0.01346(19) 0.73862(19) 0.28258(11) 0.0164(5) Uani 1 1 d . . . . .
C2 C -0.0955(2) 0.8645(2) 0.29308(13) 0.0238(6) Uani 1 1 d . . . . .
C3 C -0.0774(2) 0.8503(2) 0.23296(13) 0.0221(5) Uani 1 1 d . . . . .
C4 C -0.1050(2) 0.9116(2) 0.39282(13) 0.0280(6) Uani 1 1 d . . . . .
H4A H -0.1566 0.9177 0.4243 0.034 Uiso 1 1 calc R . . . .
H4B H -0.0464 0.9643 0.4031 0.034 Uiso 1 1 calc R . . . .
C5 C -0.0248(3) 0.8536(2) 0.13702(14) 0.0283(6) Uani 1 1 d . . . . .
H5A H 0.0353 0.9058 0.1392 0.034 Uiso 1 1 calc R . . . .
H5B H -0.0520 0.8425 0.0945 0.034 Uiso 1 1 calc R . . . .
C6 C -0.0692(2) 0.8035(2) 0.38911(12) 0.0217(5) Uani 1 1 d . . . . .
C7 C -0.1590(2) 0.7197(2) 0.39804(12) 0.0227(5) Uani 1 1 d . . . . .
H7A H -0.1370 0.6527 0.3871 0.027 Uiso 1 1 calc R . . . .
H7B H -0.2169 0.7273 0.3703 0.027 Uiso 1 1 calc R . . . .
C8 C -0.1949(2) 0.7251(2) 0.46500(14) 0.0308(7) Uani 1 1 d . . . . .
H8A H -0.2269 0.7874 0.4739 0.037 Uiso 1 1 calc R . . . .
H8B H -0.2468 0.6667 0.4699 0.037 Uiso 1 1 calc R . . . .
C9 C -0.1039(3) 0.7245(3) 0.51102(14) 0.0370(7) Uani 1 1 d . . . . .
H9A H -0.0771 0.6587 0.5055 0.044 Uiso 1 1 calc R . . . .
H9B H -0.1278 0.7332 0.5531 0.044 Uiso 1 1 calc R . . . .
C10 C -0.0171(3) 0.8109(3) 0.50125(14) 0.0340(7) Uani 1 1 d . . . . .
H10A H 0.0405 0.8084 0.5302 0.041 Uiso 1 1 calc R . . . .
H10B H -0.0426 0.8769 0.5094 0.041 Uiso 1 1 calc R . . . .
C11 C 0.0207(2) 0.8005(2) 0.43456(13) 0.0269(6) Uani 1 1 d . . . . .
H11A H 0.0751 0.8563 0.4290 0.032 Uiso 1 1 calc R . . . .
H11B H 0.0493 0.7360 0.4269 0.032 Uiso 1 1 calc R . . . .
C12 C 0.0052(2) 0.7518(2) 0.15940(12) 0.0211(5) Uani 1 1 d . . . . .
C13 C -0.0718(2) 0.6600(2) 0.13269(13) 0.0248(6) Uani 1 1 d . . . . .
H13A H -0.0629 0.6008 0.1552 0.030 Uiso 1 1 calc R . . . .
H13B H -0.1422 0.6760 0.1386 0.030 Uiso 1 1 calc R . . . .
C14 C -0.0570(3) 0.6331(3) 0.06382(14) 0.0343(7) Uani 1 1 d . . . . .
H14A H -0.1021 0.5705 0.0498 0.041 Uiso 1 1 calc R . . . .
H14B H -0.0766 0.6880 0.0405 0.041 Uiso 1 1 calc R . . . .
C15 C 0.0553(3) 0.6180(3) 0.05115(15) 0.0385(8) Uani 1 1 d . . . . .
H15A H 0.0722 0.5577 0.0702 0.046 Uiso 1 1 calc R . . . .
H15B H 0.0633 0.6059 0.0067 0.046 Uiso 1 1 calc R . . . .
C16 C 0.1301(3) 0.7112(3) 0.07654(14) 0.0356(7) Uani 1 1 d . . . . .
H16A H 0.1180 0.7698 0.0543 0.043 Uiso 1 1 calc R . . . .
H16B H 0.2010 0.6976 0.0696 0.043 Uiso 1 1 calc R . . . .
C17 C 0.1170(2) 0.7374(2) 0.14574(13) 0.0257(6) Uani 1 1 d . . . . .
H17A H 0.1376 0.6825 0.1686 0.031 Uiso 1 1 calc R . . . .
H17B H 0.1622 0.8002 0.1596 0.031 Uiso 1 1 calc R . . . .
C18 C 0.2624(2) 0.5684(2) 0.31623(12) 0.0205(5) Uani 1 1 d . . . . .
C19 C 0.4146(2) 0.5348(2) 0.36273(15) 0.0314(7) Uani 1 1 d . . . . .
C20 C 0.4125(2) 0.4931(3) 0.30452(15) 0.0318(7) Uani 1 1 d . . . . .
C21 C 0.4329(3) 0.6204(3) 0.45579(17) 0.0403(8) Uani 1 1 d . . . . .
H21A H 0.4701 0.6877 0.4507 0.048 Uiso 1 1 calc R . . . .
H21B H 0.4399 0.6068 0.4990 0.048 Uiso 1 1 calc R . . . .
C22 C 0.4322(2) 0.4526(3) 0.20496(16) 0.0348(7) Uani 1 1 d . . . . .
H22A H 0.4414 0.3944 0.1758 0.042 Uiso 1 1 calc R . . . .
H22B H 0.4688 0.5145 0.1904 0.042 Uiso 1 1 calc R . . . .
C23 C 0.3151(2) 0.4630(2) 0.21163(13) 0.0255(6) Uani 1 1 d . . . . .
C24 C 0.2495(2) 0.3578(2) 0.20841(14) 0.0299(6) Uani 1 1 d . . . . .
H24A H 0.1789 0.3666 0.2196 0.036 Uiso 1 1 calc R . . . .
H24B H 0.2775 0.3164 0.2382 0.036 Uiso 1 1 calc R . . . .
C25 C 0.2480(3) 0.3017(3) 0.14345(16) 0.0411(8) Uani 1 1 d . . . . .
H25A H 0.3166 0.2827 0.1351 0.049 Uiso 1 1 calc R . . . .
H25B H 0.1996 0.2389 0.1419 0.049 Uiso 1 1 calc R . . . .
C26 C 0.2163(3) 0.3675(3) 0.09345(16) 0.0485(9) Uani 1 1 d . . . . .
H26A H 0.2241 0.3321 0.0529 0.058 Uiso 1 1 calc R . . . .
H26B H 0.1436 0.3765 0.0975 0.058 Uiso 1 1 calc R . . . .
C27 C 0.2807(3) 0.4716(3) 0.09782(15) 0.0442(9) Uani 1 1 d . . . . .
H27A H 0.2545 0.5127 0.0673 0.053 Uiso 1 1 calc R . . . .
H27B H 0.3521 0.4632 0.0883 0.053 Uiso 1 1 calc R . . . .
C28 C 0.2780(3) 0.5281(3) 0.16284(14) 0.0341(7) Uani 1 1 d . . . . .
H28A H 0.3224 0.5935 0.1647 0.041 Uiso 1 1 calc R . . . .
H28B H 0.2076 0.5419 0.1712 0.041 Uiso 1 1 calc R . . . .
C29 C 0.3164(2) 0.6161(2) 0.43606(14) 0.0283(6) Uani 1 1 d . . . . .
C30 C 0.2486(3) 0.5340(2) 0.46828(14) 0.0333(7) Uani 1 1 d . . . . .
H30A H 0.1800 0.5219 0.4482 0.040 Uiso 1 1 calc R . . . .
H30B H 0.2789 0.4700 0.4637 0.040 Uiso 1 1 calc R . . . .
C31 C 0.2386(3) 0.5661(3) 0.53717(15) 0.0449(9) Uani 1 1 d . . . . .
H31A H 0.1908 0.5149 0.5552 0.054 Uiso 1 1 calc R . . . .
H31B H 0.3059 0.5696 0.5584 0.054 Uiso 1 1 calc R . . . .
C32 C 0.1991(3) 0.6705(3) 0.54620(17) 0.0511(10) Uani 1 1 d . . . . .
H32A H 0.1287 0.6648 0.5289 0.061 Uiso 1 1 calc R . . . .
H32B H 0.1972 0.6913 0.5903 0.061 Uiso 1 1 calc R . . . .
C33 C 0.2678(3) 0.7518(3) 0.51517(18) 0.0499(10) Uani 1 1 d . . . . .
H33A H 0.3361 0.7628 0.5356 0.060 Uiso 1 1 calc R . . . .
H33B H 0.2383 0.8163 0.5200 0.060 Uiso 1 1 calc R . . . .
C34 C 0.2790(3) 0.7210(2) 0.44554(15) 0.0339(7) Uani 1 1 d . . . . .
H34A H 0.2123 0.7192 0.4238 0.041 Uiso 1 1 calc R . . . .
H34B H 0.3282 0.7719 0.4283 0.041 Uiso 1 1 calc R . . . .
C35 C 0.0508(2) 0.5624(2) 0.35113(12) 0.0194(5) Uani 1 1 d . . . . .
C36 C 0.2222(3) 0.8855(2) 0.29580(17) 0.0386(8) Uani 1 1 d . . . . .
H36A H 0.2271 0.9056 0.3401 0.046 Uiso 1 1 calc R . . . .
H36B H 0.1538 0.8952 0.2801 0.046 Uiso 1 1 calc R . . . .
C39 C 0.3057(4) 0.9474(3) 0.2628(2) 0.0625(12) Uani 1 1 d . . . . .
H39A H 0.2759 0.9765 0.2279 0.075 Uiso 0.55 1 calc R . P A 1
H39B H 0.3411 1.0030 0.2909 0.075 Uiso 0.55 1 calc R . P A 1
H39C H 0.3214 1.0171 0.2823 0.075 Uiso 0.45 1 calc R . P B 2
H39D H 0.2873 0.9493 0.2192 0.075 Uiso 0.45 1 calc R . P B 2
C40 C -0.0440(2) 0.3949(2) 0.18349(15) 0.0317(7) Uani 1 1 d . . . . .
H40A H -0.0573 0.4189 0.1437 0.048 Uiso 1 1 calc GR . . . .
H40B H -0.1089 0.3723 0.2016 0.048 Uiso 1 1 calc GR . . . .
H40C H -0.0036 0.3385 0.1784 0.048 Uiso 1 1 calc GR . . . .
C37 C 0.3536(9) 0.7845(10) 0.2790(3) 0.0345(17) Uani 0.55 1 d . . P C 1
H37A H 0.3735 0.7220 0.2580 0.041 Uiso 0.55 1 calc R . P C 1
H37B H 0.3878 0.7968 0.3198 0.041 Uiso 0.55 1 calc R . P C 1
C38 C 0.3791(7) 0.8756(8) 0.2411(4) 0.0495(16) Uani 0.55 1 d . . P C 1
H38A H 0.4506 0.9066 0.2490 0.059 Uiso 0.55 1 calc R . P C 1
H38B H 0.3683 0.8550 0.1970 0.059 Uiso 0.55 1 calc R . P C 1
F16A F 0.7529(11) 0.6174(6) 0.2536(4) 0.069(2) Uani 0.25 1 d D U P D 2
F24A F 0.4431(6) 0.3214(5) 0.3986(3) 0.0618(18) Uani 0.45 1 d D U P E 2
F1 F 0.3384(2) 0.09227(19) 0.05029(15) 0.0841(10) Uani 1 1 d . . . . .
F2 F 0.2596(2) -0.0211(4) 0.09894(19) 0.1300(17) Uani 1 1 d . . . . .
F3 F 0.3176(3) -0.0609(3) 0.01290(17) 0.1140(14) Uani 1 1 d . . . . .
F7 F 0.90946(17) 0.0375(2) 0.04171(9) 0.0578(7) Uani 1 1 d . . . . .
F8 F 0.9715(2) 0.19600(18) 0.05301(10) 0.0657(7) Uani 1 1 d . . . . .
F9 F 1.06325(15) 0.08143(18) 0.07750(9) 0.0443(5) Uani 1 1 d . . . . .
F13 F 0.6583(2) 0.33892(18) 0.01090(9) 0.0579(6) Uani 1 1 d . . . . .
F14 F 0.6540(3) 0.49581(18) 0.04116(10) 0.1027(13) Uani 1 1 d . . . . .
F15 F 0.5219(2) 0.3910(4) 0.04020(12) 0.1150(15) Uani 1 1 d . . . . .
F19 F 0.67110(18) -0.03138(19) 0.45443(11) 0.0574(6) Uani 1 1 d . . . . .
F20 F 0.51471(17) -0.10407(18) 0.43857(12) 0.0600(7) Uani 1 1 d . . . . .
F21 F 0.63215(18) -0.14041(16) 0.37545(11) 0.0543(6) Uani 1 1 d . . . . .
F4 F 0.5240(3) -0.3097(2) 0.1103(2) 0.0699(12) Uani 0.7 1 d D U P F 1
F5 F 0.6476(6) -0.2500(4) 0.0575(3) 0.114(2) Uani 0.7 1 d D U P F 1
F6 F 0.6680(4) -0.2493(4) 0.1550(2) 0.0796(15) Uani 0.7 1 d D U P F 1
F10 F 1.0826(4) 0.0749(3) 0.3122(3) 0.0659(15) Uani 0.6 1 d D U P G 1
F11 F 1.0993(5) 0.2368(4) 0.3083(4) 0.0643(19) Uani 0.6 1 d D U P G 1
F12 F 0.9807(6) 0.1620(6) 0.3600(3) 0.061(2) Uani 0.6 1 d D U P G 1
F16 F 0.8176(2) 0.5716(3) 0.26601(17) 0.0583(10) Uani 0.75 1 d D U P D 1
F17 F 0.6642(3) 0.6053(2) 0.26575(14) 0.0539(8) Uani 0.75 1 d D U P D 1
F18 F 0.7074(3) 0.5029(2) 0.32799(13) 0.0517(10) Uani 0.75 1 d D U P D 1
F22 F 0.3448(8) 0.2655(7) 0.3375(4) 0.054(2) Uani 0.55 1 d D U P E 1
F23 F 0.3072(4) 0.1588(4) 0.4028(3) 0.0584(14) Uani 0.55 1 d D U P E 1
F24 F 0.4164(5) 0.2911(6) 0.4268(3) 0.079(2) Uani 0.55 1 d D U P E 1
C41 C 0.6037(2) 0.1222(2) 0.28239(13) 0.0206(5) Uani 1 1 d . . . . .
C42 C 0.5262(2) 0.1795(2) 0.30492(12) 0.0214(5) Uani 1 1 d . . . . .
H42 H 0.5084 0.2327 0.2827 0.026 Uiso 1 1 calc R . . . .
C43 C 0.4746(2) 0.1600(2) 0.35927(13) 0.0244(6) Uani 1 1 d D . . . .
C44 C 0.4983(2) 0.0808(2) 0.39350(14) 0.0277(6) Uani 1 1 d . . . . .
H44 H 0.4639 0.0672 0.4297 0.033 Uiso 1 1 calc R . . . .
C45 C 0.5741(2) 0.0229(2) 0.37228(14) 0.0289(6) Uani 1 1 d . . . . .
C46 C 0.6261(2) 0.0425(2) 0.31811(14) 0.0259(6) Uani 1 1 d . . . . .
H46 H 0.6769 0.0020 0.3052 0.031 Uiso 1 1 calc R . . . .
C47 C 0.3922(3) 0.2220(3) 0.38129(14) 0.0352(7) Uani 1 1 d D . . . .
C48 C 0.5985(3) -0.0628(3) 0.40928(17) 0.0401(8) Uani 1 1 d . . . . .
C49 C 0.7789(2) 0.12701(18) 0.21030(12) 0.0173(5) Uani 1 1 d . . . . .
C50 C 0.8494(2) 0.13939(19) 0.26086(12) 0.0197(5) Uani 1 1 d . . . . .
H50 H 0.8248 0.1477 0.3008 0.024 Uiso 1 1 calc R . . . .
C51 C 0.9557(2) 0.1397(2) 0.25299(12) 0.0201(5) Uani 1 1 d . . . . .
C52 C 0.9960(2) 0.1276(2) 0.19468(12) 0.0197(5) Uani 1 1 d . . . . .
H52 H 1.0670 0.1271 0.1897 0.024 Uiso 1 1 calc R . . . .
C53 C 0.9272(2) 0.11624(19) 0.14366(12) 0.0190(5) Uani 1 1 d . . . . .
C54 C 0.8218(2) 0.11643(19) 0.15145(12) 0.0186(5) Uani 1 1 d . . . . .
H54 H 0.7776 0.1093 0.1164 0.022 Uiso 1 1 calc R . . . .
C55 C 0.9676(2) 0.1078(2) 0.07937(13) 0.0275(6) Uani 1 1 d . . . . .
C56 C 1.0304(2) 0.1567(2) 0.30748(13) 0.0316(7) Uani 1 1 d D . . . .
C57 C 0.5883(2) 0.0478(2) 0.16627(13) 0.0220(5) Uani 1 1 d . . . . .
C58 C 0.6209(2) -0.0496(2) 0.15579(14) 0.0275(6) Uani 1 1 d . . . . .
H58 H 0.6828 -0.0614 0.1749 0.033 Uiso 1 1 calc R . . . .
C59 C 0.5650(3) -0.1290(2) 0.11822(17) 0.0367(7) Uani 1 1 d . . . . .
C60 C 0.4736(3) -0.1143(2) 0.08745(17) 0.0398(8) Uani 1 1 d . . . . .
H60 H 0.4368 -0.1669 0.0612 0.048 Uiso 1 1 calc R . . . .
C61 C 0.4390(2) -0.0193(2) 0.09689(16) 0.0327(7) Uani 1 1 d . . . . .
C62 C 0.4939(2) 0.0599(2) 0.13640(14) 0.0263(6) Uani 1 1 d . . . . .
H62 H 0.4672 0.1223 0.1431 0.032 Uiso 1 1 calc R . . . .
C63 C 0.6026(3) -0.2323(3) 0.11014(19) 0.0571(12) Uani 1 1 d D . . . .
C64 C 0.3395(3) -0.0013(3) 0.0655(2) 0.0475(10) Uani 1 1 d . . . . .
C65 C 0.65102(19) 0.25519(19) 0.19451(12) 0.0178(5) Uani 1 1 d . . . . .
C66 C 0.6346(2) 0.2796(2) 0.13392(12) 0.0192(5) Uani 1 1 d . . . . .
H66 H 0.6151 0.2266 0.1029 0.023 Uiso 1 1 calc R . . . .
C67 C 0.6464(2) 0.3810(2) 0.11837(12) 0.0198(5) Uani 1 1 d . . . . .
C68 C 0.6749(2) 0.4625(2) 0.16257(12) 0.0199(5) Uani 1 1 d . . . . .
H68 H 0.6829 0.5300 0.1519 0.024 Uiso 1 1 calc R . . . .
C69 C 0.6912(2) 0.4405(2) 0.22324(12) 0.0192(5) Uani 1 1 d . . . . .
C70 C 0.68028(19) 0.3394(2) 0.23858(12) 0.0183(5) Uani 1 1 d . . . . .
H70 H 0.6929 0.3269 0.2796 0.022 Uiso 1 1 calc R . . . .
C71 C 0.6240(3) 0.4020(2) 0.05297(14) 0.0343(7) Uani 1 1 d . . . . .
C72 C 0.7233(2) 0.5275(2) 0.27186(13) 0.0272(6) Uani 1 1 d D . . . .
B02S B 0.6543(2) 0.1375(2) 0.21441(14) 0.0187(6) Uani 1 1 d . . . . .
F22A F 0.3271(10) 0.2346(9) 0.3381(6) 0.056(3) Uani 0.45 1 d D U P E 2
F4A F 0.5505(9) -0.2968(8) 0.0691(6) 0.102(3) Uani 0.3 1 d D U P F 2
F12A F 1.0626(8) 0.2563(5) 0.3182(6) 0.077(4) Uani 0.4 1 d D U P G 2
F5A F 0.6982(6) -0.2204(8) 0.0853(6) 0.092(3) Uani 0.3 1 d D U P F 2
F17A F 0.6650(8) 0.5383(9) 0.3190(5) 0.067(3) Uani 0.25 1 d D U P D 2
F6A F 0.6174(10) -0.2685(10) 0.1634(4) 0.096(3) Uani 0.3 1 d D U P F 2
F23A F 0.3535(6) 0.1962(6) 0.4321(3) 0.075(2) Uani 0.45 1 d D U P E 2
F10A F 0.9977(9) 0.1273(8) 0.3598(4) 0.063(3) Uani 0.4 1 d D U P G 2
F11A F 1.1199(5) 0.1184(7) 0.2975(4) 0.072(2) Uani 0.4 1 d D U P G 2
F18A F 0.8126(7) 0.5083(8) 0.3026(5) 0.066(2) Uani 0.25 1 d D U P D 2
C37A C 0.3426(12) 0.7776(13) 0.2542(5) 0.0345(17) Uani 0.45 1 d . . P C 2
H37C H 0.3345 0.7640 0.2095 0.041 Uiso 0.45 1 calc R . P C 2
H37D H 0.3803 0.7258 0.2704 0.041 Uiso 0.45 1 calc R . P C 2
C38A C 0.3971(8) 0.8831(9) 0.2719(5) 0.0495(16) Uani 0.45 1 d . . P C 2
H38C H 0.4536 0.9010 0.2446 0.059 Uiso 0.45 1 calc R . P C 2
H38D H 0.4235 0.8910 0.3147 0.059 Uiso 0.45 1 calc R . P C 2

loop_
_atom_site_aniso_label
_atom_site_aniso_U_11
_atom_site_aniso_U_22
_atom_site_aniso_U_33
_atom_site_aniso_U_23
_atom_site_aniso_U_13
_atom_site_aniso_U_12
Ru1 0.01450(10) 0.01706(10) 0.01731(10) 0.00453(7) 0.00147(7) 0.00253(7)
Zn1 0.02068(16) 0.01905(16) 0.02473(17) 0.00146(12) 0.00121(12) 0.00344(12)
O1 0.0360(12) 0.0262(10) 0.0299(11) 0.0013(8) 0.0059(9) 0.0175(9)
O2 0.0357(12) 0.0260(10) 0.0251(10) 0.0081(8) -0.0016(8) 0.0129(9)
O3 0.0277(12) 0.0514(15) 0.0444(14) 0.0009(11) -0.0138(10) 0.0155(11)
O4 0.0237(11) 0.0510(14) 0.0434(13) 0.0043(11) 0.0023(9) 0.0194(10)
O5 0.0343(12) 0.0394(13) 0.0320(12) 0.0135(10) 0.0093(9) 0.0037(10)
O6 0.0215(10) 0.0242(10) 0.0468(13) 0.0105(9) 0.0034(9) -0.0019(8)
N1 0.0239(11) 0.0193(11) 0.0172(11) 0.0033(8) 0.0022(9) 0.0081(9)
N2 0.0198(11) 0.0166(10) 0.0181(11) 0.0033(8) 0.0013(8) 0.0049(9)
N3 0.0191(11) 0.0289(13) 0.0296(13) 0.0071(10) -0.0014(9) 0.0057(10)
N4 0.0174(11) 0.0317(13) 0.0256(12) 0.0072(10) 0.0028(9) 0.0079(10)
C1 0.0169(12) 0.0171(12) 0.0149(12) 0.0020(9) 0.0027(9) 0.0005(10)
C2 0.0269(14) 0.0182(13) 0.0284(15) 0.0041(11) 0.0024(11) 0.0088(11)
C3 0.0247(14) 0.0165(12) 0.0267(14) 0.0044(10) -0.0009(11) 0.0074(11)
C4 0.0358(16) 0.0245(14) 0.0248(14) -0.0009(11) 0.0056(12) 0.0092(12)
C5 0.0398(17) 0.0239(14) 0.0234(14) 0.0074(11) -0.0001(12) 0.0089(13)
C6 0.0253(14) 0.0243(14) 0.0160(12) 0.0000(10) 0.0040(10) 0.0061(11)
C7 0.0243(14) 0.0233(13) 0.0212(13) 0.0013(10) 0.0018(10) 0.0061(11)
C8 0.0340(16) 0.0335(16) 0.0264(15) 0.0041(12) 0.0104(12) 0.0074(13)
C9 0.0455(19) 0.0466(19) 0.0200(15) 0.0031(13) 0.0056(13) 0.0094(16)
C10 0.0403(18) 0.0401(18) 0.0211(15) -0.0054(13) -0.0014(12) 0.0091(15)
C11 0.0255(15) 0.0301(15) 0.0244(14) -0.0025(12) -0.0018(11) 0.0040(12)
C12 0.0288(14) 0.0183(12) 0.0169(12) 0.0036(10) -0.0009(10) 0.0045(11)
C13 0.0294(15) 0.0221(13) 0.0235(14) 0.0032(11) -0.0030(11) 0.0056(11)
C14 0.0447(19) 0.0311(16) 0.0262(16) -0.0031(12) -0.0091(13) 0.0072(14)
C15 0.053(2) 0.0412(19) 0.0222(15) -0.0031(13) 0.0040(14) 0.0138(16)
C16 0.0409(18) 0.0428(19) 0.0250(15) 0.0056(13) 0.0099(13) 0.0100(15)
C17 0.0276(15) 0.0282(15) 0.0220(14) 0.0051(11) 0.0019(11) 0.0050(12)
C18 0.0176(12) 0.0215(13) 0.0230(13) 0.0054(10) 0.0017(10) 0.0020(10)
C19 0.0185(14) 0.0369(17) 0.0404(18) 0.0084(14) -0.0053(12) 0.0072(12)
C20 0.0173(14) 0.0403(18) 0.0407(18) 0.0086(14) 0.0028(12) 0.0116(12)
C21 0.0315(17) 0.045(2) 0.044(2) 0.0004(16) -0.0142(14) 0.0081(15)
C22 0.0207(15) 0.0444(19) 0.0417(18) 0.0064(15) 0.0113(13) 0.0106(13)
C23 0.0199(13) 0.0325(15) 0.0268(14) 0.0074(12) 0.0075(11) 0.0096(12)
C24 0.0271(15) 0.0344(16) 0.0302(16) 0.0079(13) 0.0053(12) 0.0075(13)
C25 0.0371(19) 0.044(2) 0.0411(19) -0.0030(15) 0.0075(15) 0.0067(16)
C26 0.042(2) 0.077(3) 0.0275(17) -0.0035(17) 0.0024(15) 0.017(2)
C27 0.043(2) 0.070(3) 0.0273(17) 0.0173(17) 0.0147(14) 0.0279(19)
C28 0.0323(16) 0.0431(18) 0.0332(17) 0.0195(14) 0.0161(13) 0.0154(14)
C29 0.0271(15) 0.0291(15) 0.0286(15) 0.0010(12) -0.0075(12) 0.0061(12)
C30 0.0384(18) 0.0346(17) 0.0284(16) 0.0071(13) -0.0029(13) 0.0077(14)
C31 0.055(2) 0.056(2) 0.0266(17) 0.0068(15) -0.0026(15) 0.0157(18)
C32 0.066(3) 0.060(2) 0.0295(18) -0.0057(17) 0.0010(17) 0.023(2)
C33 0.054(2) 0.044(2) 0.049(2) -0.0162(17) -0.0177(18) 0.0138(18)
C34 0.0295(16) 0.0287(16) 0.0428(18) -0.0001(13) -0.0097(13) 0.0054(13)
C35 0.0159(12) 0.0219(13) 0.0209(13) -0.0006(10) -0.0009(10) 0.0068(10)
C36 0.0404(19) 0.0234(15) 0.050(2) 0.0029(14) 0.0030(15) -0.0026(14)
C39 0.064(3) 0.034(2) 0.085(3) 0.011(2) 0.012(2) -0.016(2)
C40 0.0275(15) 0.0238(15) 0.0430(18) -0.0041(13) 0.0001(13) 0.0055(12)
C37 0.023(3) 0.040(3) 0.041(6) 0.013(6) 0.006(5) -0.003(2)
C38 0.036(3) 0.064(3) 0.046(5) 0.021(5) 0.003(4) -0.016(3)
F16A 0.095(6) 0.043(4) 0.060(5) -0.009(4) -0.004(5) -0.019(5)
F24A 0.069(4) 0.060(4) 0.058(4) -0.019(3) 0.005(3) 0.034(3)
F1 0.0674(17) 0.0521(15) 0.132(3) 0.0253(16) -0.0593(17) 0.0026(13)
F2 0.0233(13) 0.238(5) 0.146(3) 0.119(3) -0.0013(16) 0.0159(19)
F3 0.102(2) 0.108(3) 0.125(3) -0.047(2) -0.084(2) 0.045(2)
F7 0.0420(12) 0.0944(18) 0.0278(10) -0.0295(11) 0.0045(9) -0.0039(12)
F8 0.114(2) 0.0604(15) 0.0353(12) 0.0284(11) 0.0352(13) 0.0389(14)
F9 0.0305(10) 0.0743(15) 0.0303(10) -0.0007(9) 0.0108(8) 0.0174(10)
F13 0.1011(19) 0.0591(14) 0.0207(10) 0.0031(9) 0.0118(10) 0.0369(13)
F14 0.245(4) 0.0366(13) 0.0254(12) 0.0158(10) 0.0014(17) 0.0049(19)
F15 0.0689(19) 0.251(5) 0.0423(15) 0.049(2) -0.0038(13) 0.066(2)
F19 0.0524(14) 0.0704(15) 0.0575(14) 0.0357(12) -0.0061(11) 0.0205(12)
F20 0.0454(13) 0.0634(14) 0.0841(17) 0.0570(13) 0.0296(12) 0.0179(11)
F21 0.0639(15) 0.0409(12) 0.0684(15) 0.0327(11) 0.0198(12) 0.0248(11)
F4 0.065(2) 0.0169(14) 0.126(4) 0.009(2) -0.009(2) -0.0008(15)
F5 0.171(5) 0.054(3) 0.126(4) -0.002(3) 0.072(4) 0.044(3)
F6 0.068(3) 0.029(2) 0.139(4) -0.014(2) -0.048(3) 0.021(2)
F10 0.066(3) 0.062(3) 0.070(3) 0.008(2) -0.043(3) 0.018(2)
F11 0.046(3) 0.086(3) 0.050(3) 0.036(3) -0.026(2) -0.047(3)
F12 0.044(3) 0.122(6) 0.015(2) 0.005(3) -0.0063(17) -0.001(3)
F16 0.0341(15) 0.059(2) 0.067(2) -0.0350(17) 0.0186(15) -0.0265(15)
F17 0.072(2) 0.0303(14) 0.0586(18) -0.0198(13) -0.0205(16) 0.0234(15)
F18 0.099(3) 0.0304(16) 0.0199(13) -0.0012(11) 0.0028(15) -0.0104(16)
F22 0.051(4) 0.077(5) 0.046(3) 0.027(3) 0.020(3) 0.044(4)
F23 0.037(3) 0.059(3) 0.087(4) 0.024(3) 0.040(2) 0.016(2)
F24 0.057(3) 0.104(5) 0.071(4) -0.056(3) -0.013(3) 0.039(3)
C41 0.0182(12) 0.0200(13) 0.0240(13) 0.0057(10) 0.0024(10) 0.0008(10)
C42 0.0212(13) 0.0226(13) 0.0216(13) 0.0083(10) 0.0016(10) 0.0040(11)
C43 0.0246(14) 0.0274(14) 0.0227(14) 0.0055(11) 0.0040(11) 0.0062(11)
C44 0.0246(14) 0.0352(16) 0.0260(15) 0.0147(12) 0.0065(11) 0.0056(12)
C45 0.0246(14) 0.0311(16) 0.0350(16) 0.0199(13) 0.0046(12) 0.0065(12)
C46 0.0213(14) 0.0233(14) 0.0365(16) 0.0124(12) 0.0077(11) 0.0079(11)
C47 0.0421(19) 0.0427(19) 0.0256(16) 0.0098(14) 0.0116(13) 0.0181(15)
C48 0.0334(18) 0.0423(19) 0.052(2) 0.0314(17) 0.0152(15) 0.0131(15)
C49 0.0204(12) 0.0116(11) 0.0205(13) 0.0046(9) 0.0017(10) 0.0016(9)
C50 0.0246(13) 0.0182(12) 0.0161(12) 0.0030(10) 0.0039(10) 0.0008(10)
C51 0.0208(13) 0.0203(13) 0.0188(13) 0.0040(10) -0.0030(10) 0.0008(10)
C52 0.0176(12) 0.0205(13) 0.0218(13) 0.0038(10) 0.0008(10) 0.0034(10)
C53 0.0245(13) 0.0165(12) 0.0165(12) 0.0017(9) 0.0032(10) 0.0038(10)
C54 0.0215(13) 0.0168(12) 0.0177(12) 0.0020(10) -0.0018(10) 0.0029(10)
C55 0.0290(15) 0.0339(16) 0.0206(14) 0.0015(12) 0.0048(11) 0.0078(12)
C56 0.0281(15) 0.0441(18) 0.0216(14) 0.0055(13) -0.0028(12) -0.0002(14)
C57 0.0204(13) 0.0192(13) 0.0269(14) 0.0065(11) 0.0042(10) 0.0005(10)
C58 0.0213(14) 0.0207(14) 0.0405(17) 0.0034(12) -0.0039(12) 0.0028(11)
C59 0.0349(17) 0.0218(15) 0.052(2) -0.0016(14) -0.0083(15) 0.0050(13)
C60 0.0345(18) 0.0252(16) 0.056(2) -0.0040(15) -0.0115(15) -0.0029(13)
C61 0.0229(15) 0.0278(15) 0.0463(19) 0.0050(13) -0.0057(13) -0.0005(12)
C62 0.0216(14) 0.0204(13) 0.0374(16) 0.0055(12) 0.0001(12) 0.0032(11)
C63 0.056(3) 0.0293(19) 0.083(3) -0.013(2) -0.025(2) 0.0096(18)
C64 0.0327(19) 0.0373(19) 0.070(3) 0.0062(18) -0.0208(18) -0.0040(15)
C65 0.0153(12) 0.0177(12) 0.0210(13) 0.0029(10) 0.0040(9) 0.0026(10)
C66 0.0194(12) 0.0191(12) 0.0193(13) 0.0007(10) 0.0039(10) 0.0037(10)
C67 0.0200(13) 0.0246(13) 0.0166(12) 0.0059(10) 0.0060(10) 0.0062(10)
C68 0.0183(12) 0.0174(12) 0.0254(14) 0.0068(10) 0.0061(10) 0.0026(10)
C69 0.0163(12) 0.0202(13) 0.0215(13) 0.0023(10) 0.0034(10) 0.0033(10)
C70 0.0161(12) 0.0206(13) 0.0185(12) 0.0039(10) 0.0015(9) 0.0020(10)
C71 0.052(2) 0.0335(17) 0.0207(15) 0.0079(12) 0.0043(13) 0.0140(15)
C72 0.0332(16) 0.0215(14) 0.0254(15) 0.0009(11) 0.0044(12) -0.0020(12)
B02S 0.0199(14) 0.0159(13) 0.0212(14) 0.0042(11) 0.0025(11) 0.0041(11)
F22A 0.027(3) 0.074(6) 0.067(4) -0.007(4) -0.006(3) 0.024(4)
F4A 0.101(6) 0.045(5) 0.151(7) -0.040(5) -0.039(6) 0.021(5)
F12A 0.081(7) 0.062(4) 0.075(6) 0.008(4) -0.060(6) -0.032(4)
F5A 0.096(6) 0.046(5) 0.138(7) -0.029(5) -0.009(5) 0.051(4)
F17A 0.069(6) 0.060(6) 0.060(5) -0.037(4) 0.021(5) -0.012(5)
F6A 0.108(7) 0.040(5) 0.143(6) 0.019(5) -0.026(6) 0.024(6)
F23A 0.090(5) 0.091(5) 0.064(4) 0.043(3) 0.060(3) 0.060(4)
F10A 0.064(5) 0.083(5) 0.035(4) 0.043(3) -0.029(3) -0.043(4)
F11A 0.041(4) 0.118(6) 0.054(4) -0.016(4) -0.024(3) 0.028(4)
F18A 0.062(5) 0.059(5) 0.066(5) -0.042(4) -0.022(4) 0.006(4)
C37A 0.023(3) 0.040(3) 0.041(6) 0.013(6) 0.006(5) -0.003(2)
C38A 0.036(3) 0.064(3) 0.046(5) 0.021(5) 0.003(4) -0.016(3)

loop_
_atom_type_symbol
_atom_type_description
_atom_type_scat_dispersion_real
_atom_type_scat_dispersion_imag
_atom_type_scat_source
C C 0.0033 0.0016 'International Tables Vol C Tables 4.2.6.8 and 6.1.1.4'
H H 0.0000 0.0000 'International Tables Vol C Tables 4.2.6.8 and 6.1.1.4'
B B 0.0013 0.0007 'International Tables Vol C Tables 4.2.6.8 and 6.1.1.4'
F F 0.0171 0.0103 'International Tables Vol C Tables 4.2.6.8 and 6.1.1.4'
N N 0.0061 0.0033 'International Tables Vol C Tables 4.2.6.8 and 6.1.1.4'
O O 0.0106 0.0060 'International Tables Vol C Tables 4.2.6.8 and 6.1.1.4'
Ru Ru -1.2594 0.8363 'International Tables Vol C Tables 4.2.6.8 and 6.1.1.4'
Zn Zn 0.2839 1.4301 'International Tables Vol C Tables 4.2.6.8 and 6.1.1.4'

loop_
_geom_angle_atom_site_label_1
_geom_angle_atom_site_label_2
_geom_angle_atom_site_label_3
_geom_angle
O6 Ru1 Zn1 134.11(6)
C1 Ru1 Zn1 88.92(7)
C1 Ru1 O6 84.94(9)
C1 Ru1 C18 170.97(10)
C18 Ru1 Zn1 96.45(7)
C18 Ru1 O6 86.12(9)
C35 Ru1 Zn1 71.28(8)
C35 Ru1 O6 154.59(10)
C35 Ru1 C1 96.25(10)
C35 Ru1 C18 92.35(11)
Ru1 Zn1 C35 43.75(6)
C40 Zn1 Ru1 178.22(10)
C40 Zn1 C35 137.95(12)
C2 O1 C4 103.6(2)
C3 O2 C5 103.5(2)
C19 O3 C21 103.8(2)
C20 O4 C22 103.3(2)
C36 O6 Ru1 124.41(18)
C36 O6 C37 104.3(6)
C36 O6 C37A 108.5(7)
C37 O6 Ru1 127.6(5)
C37A O6 Ru1 127.1(7)
C1 N1 C2 113.2(2)
C1 N1 C6 138.9(2)
C2 N1 C6 107.5(2)
C1 N2 C3 113.3(2)
C1 N2 C12 139.1(2)
C3 N2 C12 107.6(2)
C18 N3 C19 113.4(2)
C18 N3 C29 137.8(2)
C19 N3 C29 108.3(2)
C18 N4 C20 112.4(2)
C18 N4 C23 140.0(2)
C20 N4 C23 107.4(2)
N1 C1 Ru1 129.78(18)
N1 C1 N2 100.7(2)
N2 C1 Ru1 128.38(18)
O1 C2 N1 113.9(2)
C3 C2 O1 139.5(3)
C3 C2 N1 106.6(2)
O2 C3 N2 113.8(2)
C2 C3 O2 140.0(3)
C2 C3 N2 106.2(2)
O1 C4 H4A 110.5
O1 C4 H4B 110.5
O1 C4 C6 106.3(2)
H4A C4 H4B 108.7
C6 C4 H4A 110.5
C6 C4 H4B 110.5
O2 C5 H5A 110.5
O2 C5 H5B 110.5
O2 C5 C12 105.9(2)
H5A C5 H5B 108.7
C12 C5 H5A 110.5
C12 C5 H5B 110.5
N1 C6 C4 97.8(2)
N1 C6 C7 109.2(2)
N1 C6 C11 114.5(2)
C7 C6 C4 111.9(2)
C11 C6 C4 111.0(2)
C11 C6 C7 111.7(2)
C6 C7 H7A 109.3
C6 C7 H7B 109.3
C6 C7 C8 111.8(2)
H7A C7 H7B 107.9
C8 C7 H7A 109.3
C8 C7 H7B 109.3
C7 C8 H8A 109.4
C7 C8 H8B 109.4
H8A C8 H8B 108.0
C9 C8 C7 111.2(3)
C9 C8 H8A 109.4
C9 C8 H8B 109.4
C8 C9 H9A 109.5
C8 C9 H9B 109.5
C8 C9 C10 110.7(3)
H9A C9 H9B 108.1
C10 C9 H9A 109.5
C10 C9 H9B 109.5
C9 C10 H10A 109.5
C9 C10 H10B 109.5
C9 C10 C11 110.7(2)
H10A C10 H10B 108.1
C11 C10 H10A 109.5
C11 C10 H10B 109.5
C6 C11 C10 109.7(2)
C6 C11 H11A 109.7
C6 C11 H11B 109.7
C10 C11 H11A 109.7
C10 C11 H11B 109.7
H11A C11 H11B 108.2
N2 C12 C5 98.1(2)
N2 C12 C13 109.9(2)
N2 C12 C17 112.9(2)
C13 C12 C5 110.7(2)
C17 C12 C5 112.1(2)
C17 C12 C13 112.4(2)
C12 C13 H13A 109.2
C12 C13 H13B 109.2
H13A C13 H13B 107.9
C14 C13 C12 112.1(2)
C14 C13 H13A 109.2
C14 C13 H13B 109.2
C13 C14 H14A 109.4
C13 C14 H14B 109.4
H14A C14 H14B 108.0
C15 C14 C13 111.4(2)
C15 C14 H14A 109.4
C15 C14 H14B 109.4
C14 C15 H15A 109.3
C14 C15 H15B 109.3
H15A C15 H15B 108.0
C16 C15 C14 111.4(3)
C16 C15 H15A 109.3
C16 C15 H15B 109.3
C15 C16 H16A 109.3
C15 C16 H16B 109.3
C15 C16 C17 111.7(3)
H16A C16 H16B 107.9
C17 C16 H16A 109.3
C17 C16 H16B 109.3
C12 C17 C16 111.2(2)
C12 C17 H17A 109.4
C12 C17 H17B 109.4
C16 C17 H17A 109.4
C16 C17 H17B 109.4
H17A C17 H17B 108.0
N3 C18 Ru1 125.7(2)
N3 C18 N4 101.0(2)
N4 C18 Ru1 132.41(19)
O3 C19 N3 114.0(3)
C20 C19 O3 139.6(3)
C20 C19 N3 106.4(3)
O4 C20 N4 113.6(3)
C19 C20 O4 139.5(3)
C19 C20 N4 106.9(3)
O3 C21 H21A 110.5
O3 C21 H21B 110.5
O3 C21 C29 106.3(2)
H21A C21 H21B 108.7
C29 C21 H21A 110.5
C29 C21 H21B 110.5
O4 C22 H22A 110.6
O4 C22 H22B 110.6
O4 C22 C23 105.7(2)
H22A C22 H22B 108.7
C23 C22 H22A 110.6
C23 C22 H22B 110.6
N4 C23 C22 98.2(2)
N4 C23 C24 110.6(2)
N4 C23 C28 114.2(2)
C24 C23 C22 111.5(2)
C28 C23 C22 110.7(2)
C28 C23 C24 111.1(3)
C23 C24 H24A 109.3
C23 C24 H24B 109.3
C23 C24 C25 111.5(3)
H24A C24 H24B 108.0
C25 C24 H24A 109.3
C25 C24 H24B 109.3
C24 C25 H25A 109.2
C24 C25 H25B 109.2
H25A C25 H25B 107.9
C26 C25 C24 112.1(3)
C26 C25 H25A 109.2
C26 C25 H25B 109.2
C25 C26 H26A 109.2
C25 C26 H26B 109.2
H26A C26 H26B 107.9
C27 C26 C25 112.1(3)
C27 C26 H26A 109.2
C27 C26 H26B 109.2
C26 C27 H27A 109.3
C26 C27 H27B 109.3
C26 C27 C28 111.6(3)
H27A C27 H27B 108.0
C28 C27 H27A 109.3
C28 C27 H27B 109.3
C23 C28 C27 110.1(3)
C23 C28 H28A 109.6
C23 C28 H28B 109.6
C27 C28 H28A 109.6
C27 C28 H28B 109.6
H28A C28 H28B 108.2
N3 C29 C21 98.2(2)
N3 C29 C30 109.2(2)
N3 C29 C34 113.1(2)
C30 C29 C21 111.2(3)
C34 C29 C21 111.9(3)
C34 C29 C30 112.4(3)
C29 C30 H30A 109.2
C29 C30 H30B 109.2
H30A C30 H30B 107.9
C31 C30 C29 111.9(3)
C31 C30 H30A 109.2
C31 C30 H30B 109.2
C30 C31 H31A 109.5
C30 C31 H31B 109.5
H31A C31 H31B 108.1
C32 C31 C30 110.6(3)
C32 C31 H31A 109.5
C32 C31 H31B 109.5
C31 C32 H32A 109.3
C31 C32 H32B 109.3
H32A C32 H32B 108.0
C33 C32 C31 111.5(3)
C33 C32 H32A 109.3
C33 C32 H32B 109.3
C32 C33 H33A 109.2
C32 C33 H33B 109.2
C32 C33 C34 112.1(3)
H33A C33 H33B 107.9
C34 C33 H33A 109.2
C34 C33 H33B 109.2
C29 C34 C33 110.5(3)
C29 C34 H34A 109.6
C29 C34 H34B 109.6
C33 C34 H34A 109.6
C33 C34 H34B 109.6
H34A C34 H34B 108.1
Ru1 C35 Zn1 64.96(8)
O5 C35 Ru1 175.5(2)
O5 C35 Zn1 119.6(2)
O6 C36 H36A 110.7
O6 C36 H36B 110.7
O6 C36 C39 105.3(3)
H36A C36 H36B 108.8
C39 C36 H36A 110.7
C39 C36 H36B 110.7
C36 C39 H39A 110.4
C36 C39 H39B 110.4
C36 C39 H39C 111.8
C36 C39 H39D 111.8
C36 C39 C38A 99.8(5)
H39A C39 H39B 108.6
H39C C39 H39D 109.5
C38 C39 C36 106.5(4)
C38 C39 H39A 110.4
C38 C39 H39B 110.4
C38A C39 H39C 111.8
C38A C39 H39D 111.8
Zn1 C40 H40A 109.5
Zn1 C40 H40B 109.5
Zn1 C40 H40C 109.5
H40A C40 H40B 109.5
H40A C40 H40C 109.5
H40B C40 H40C 109.5
O6 C37 H37A 111.4
O6 C37 H37B 111.4
O6 C37 C38 102.1(8)
H37A C37 H37B 109.2
C38 C37 H37A 111.4
C38 C37 H37B 111.4
C39 C38 C37 103.7(7)
C39 C38 H38A 111.0
C39 C38 H38B 111.0
C37 C38 H38A 111.0
C37 C38 H38B 111.0
H38A C38 H38B 109.0
C42 C41 C46 115.7(2)
C42 C41 B02S 121.8(2)
C46 C41 B02S 122.0(2)
C41 C42 H42 118.7
C43 C42 C41 122.6(2)
C43 C42 H42 118.7
C42 C43 C47 120.9(2)
C44 C43 C42 120.5(3)
C44 C43 C47 118.6(3)
C43 C44 H44 120.9
C45 C44 C43 118.2(3)
C45 C44 H44 120.9
C44 C45 C46 121.5(3)
C44 C45 C48 117.8(3)
C46 C45 C48 120.8(3)
C41 C46 H46 119.2
C45 C46 C41 121.6(3)
C45 C46 H46 119.2
F24A C47 C43 105.7(4)
F22 C47 F23 100.3(5)
F22 C47 C43 115.1(6)
F23 C47 C43 111.0(3)
F24 C47 F22 107.5(6)
F24 C47 F23 103.8(4)
F24 C47 C43 117.3(4)
F22A C47 F24A 104.4(6)
F22A C47 C43 113.1(8)
F23A C47 F24A 102.3(5)
F23A C47 C43 113.6(4)
F23A C47 F22A 116.1(8)
F19 C48 F20 105.2(3)
F19 C48 C45 112.6(3)
F20 C48 C45 112.1(3)
F21 C48 F19 106.6(3)
F21 C48 F20 106.0(3)
F21 C48 C45 113.8(3)
C50 C49 C54 116.0(2)
C50 C49 B02S 125.1(2)
C54 C49 B02S 118.5(2)
C49 C50 H50 119.2
C51 C50 C49 121.6(2)
C51 C50 H50 119.2
C50 C51 C56 120.9(2)
C52 C51 C50 121.4(2)
C52 C51 C56 117.7(2)
C51 C52 H52 121.0
C51 C52 C53 117.9(2)
C53 C52 H52 121.0
C52 C53 C55 119.9(2)
C54 C53 C52 120.7(2)
C54 C53 C55 119.3(2)
C49 C54 H54 118.8
C53 C54 C49 122.4(2)
C53 C54 H54 118.8
F7 C55 F8 106.6(3)
F7 C55 F9 105.7(2)
F7 C55 C53 112.4(2)
F8 C55 C53 112.3(2)
F9 C55 F8 106.1(3)
F9 C55 C53 113.1(2)
F10 C56 C51 111.4(3)
F11 C56 F10 106.9(4)
F11 C56 F12 108.2(5)
F11 C56 C51 115.8(4)
F12 C56 F10 102.9(4)
F12 C56 C51 110.9(4)
F12A C56 C51 109.2(6)
F12A C56 F11A 101.7(6)
F10A C56 C51 117.8(6)
F10A C56 F12A 105.7(7)
F10A C56 F11A 106.9(6)
F11A C56 C51 114.1(4)
C58 C57 C62 115.6(3)
C58 C57 B02S 120.8(2)
C62 C57 B02S 123.5(2)
C57 C58 H58 118.6
C59 C58 C57 122.7(3)
C59 C58 H58 118.6
C58 C59 C60 120.7(3)
C58 C59 C63 120.2(3)
C60 C59 C63 119.1(3)
C59 C60 H60 121.0
C61 C60 C59 118.0(3)
C61 C60 H60 121.0
C60 C61 C62 121.1(3)
C60 C61 C64 119.5(3)
C62 C61 C64 119.4(3)
C57 C62 H62 119.1
C61 C62 C57 121.7(3)
C61 C62 H62 119.1
F4 C63 C59 112.0(3)
F5 C63 F4 104.6(4)
F5 C63 F6 107.1(5)
F5 C63 C59 113.8(4)
F6 C63 F4 104.4(4)
F6 C63 C59 114.0(3)
F4A C63 C59 114.6(6)
F4A C63 F5A 101.8(7)
F4A C63 F6A 114.6(8)
F5A C63 C59 108.2(5)
F6A C63 C59 111.5(7)
F6A C63 F5A 104.9(7)
F1 C64 F3 105.0(4)
F1 C64 C61 114.2(3)
F2 C64 F1 106.5(4)
F2 C64 F3 104.6(4)
F2 C64 C61 112.7(3)
F3 C64 C61 112.9(3)
C66 C65 C70 115.6(2)
C66 C65 B02S 124.4(2)
C70 C65 B02S 119.5(2)
C65 C66 H66 119.0
C65 C66 C67 122.0(2)
C67 C66 H66 119.0
C66 C67 C71 119.3(2)
C68 C67 C66 121.4(2)
C68 C67 C71 119.3(2)
C67 C68 H68 121.1
C67 C68 C69 117.9(2)
C69 C68 H68 121.1
C68 C69 C70 120.7(2)
C68 C69 C72 118.9(2)
C70 C69 C72 120.4(2)
C65 C70 H70 118.7
C69 C70 C65 122.5(2)
C69 C70 H70 118.7
F13 C71 F15 103.4(3)
F13 C71 C67 114.6(3)
F14 C71 F13 109.3(3)
F14 C71 F15 103.2(3)
F14 C71 C67 114.1(3)
F15 C71 C67 111.2(3)
F16A C72 C69 117.9(5)
F16A C72 F18A 101.2(6)
F16 C72 F17 103.3(3)
F16 C72 C69 113.2(2)
F17 C72 C69 110.2(2)
F18 C72 F16 111.9(3)
F18 C72 F17 104.0(3)
F18 C72 C69 113.4(2)
F17A C72 F16A 108.7(7)
F17A C72 C69 118.3(5)
F17A C72 F18A 99.0(7)
F18A C72 C69 108.7(4)
C41 B02S C49 115.8(2)
C41 B02S C57 105.2(2)
C41 B02S C65 111.7(2)
C49 B02S C57 109.2(2)
C49 B02S C65 101.4(2)
C57 B02S C65 113.9(2)
O6 C37A H37C 111.0
O6 C37A H37D 111.0
O6 C37A C38A 103.6(11)
H37C C37A H37D 109.0
C38A C37A H37C 111.0
C38A C37A H37D 111.0
C39 C38A H38C 111.8
C39 C38A H38D 111.8
C37A C38A C39 99.9(9)
C37A C38A H38C 111.8
C37A C38A H38D 111.8
H38C C38A H38D 109.5

loop_
_geom_bond_atom_site_label_1
_geom_bond_atom_site_label_2
_geom_bond_distance
Ru1 Zn1 2.3819(4)
Ru1 O6 2.2134(19)
Ru1 C1 2.120(3)
Ru1 C18 2.127(3)
Ru1 C35 1.818(3)
Zn1 C35 2.490(3)
Zn1 C40 1.952(3)
O1 C2 1.352(3)
O1 C4 1.449(3)
O2 C3 1.352(3)
O2 C5 1.448(4)
O3 C19 1.354(4)
O3 C21 1.454(4)
O4 C20 1.356(4)
O4 C22 1.447(4)
O5 C35 1.132(3)
O6 C36 1.454(4)
O6 C37 1.461(12)
O6 C37A 1.473(16)
N1 C1 1.371(3)
N1 C2 1.390(3)
N1 C6 1.489(3)
N2 C1 1.374(3)
N2 C3 1.393(3)
N2 C12 1.490(3)
N3 C18 1.374(3)
N3 C19 1.382(4)
N3 C29 1.486(4)
N4 C18 1.375(3)
N4 C20 1.392(4)
N4 C23 1.492(4)
C2 C3 1.327(4)
C4 H4A 0.9700
C4 H4B 0.9700
C4 C6 1.546(4)
C5 H5A 0.9700
C5 H5B 0.9700
C5 C12 1.552(4)
C6 C7 1.527(4)
C6 C11 1.513(4)
C7 H7A 0.9700
C7 H7B 0.9700
C7 C8 1.529(4)
C8 H8A 0.9700
C8 H8B 0.9700
C8 C9 1.527(4)
C9 H9A 0.9700
C9 H9B 0.9700
C9 C10 1.528(5)
C10 H10A 0.9700
C10 H10B 0.9700
C10 C11 1.533(4)
C11 H11A 0.9700
C11 H11B 0.9700
C12 C13 1.529(4)
C12 C17 1.517(4)
C13 H13A 0.9700
C13 H13B 0.9700
C13 C14 1.522(4)
C14 H14A 0.9700
C14 H14B 0.9700
C14 C15 1.521(5)
C15 H15A 0.9700
C15 H15B 0.9700
C15 C16 1.519(5)
C16 H16A 0.9700
C16 H16B 0.9700
C16 C17 1.524(4)
C17 H17A 0.9700
C17 H17B 0.9700
C19 C20 1.327(5)
C21 H21A 0.9700
C21 H21B 0.9700
C21 C29 1.553(4)
C22 H22A 0.9700
C22 H22B 0.9700
C22 C23 1.548(4)
C23 C24 1.525(4)
C23 C28 1.521(4)
C24 H24A 0.9700
C24 H24B 0.9700
C24 C25 1.527(4)
C25 H25A 0.9700
C25 H25B 0.9700
C25 C26 1.522(5)
C26 H26A 0.9700
C26 H26B 0.9700
C26 C27 1.505(6)
C27 H27A 0.9700
C27 H27B 0.9700
C27 C28 1.535(5)
C28 H28A 0.9700
C28 H28B 0.9700
C29 C30 1.531(4)
C29 C34 1.517(4)
C30 H30A 0.9700
C30 H30B 0.9700
C30 C31 1.525(5)
C31 H31A 0.9700
C31 H31B 0.9700
C31 C32 1.522(5)
C32 H32A 0.9700
C32 H32B 0.9700
C32 C33 1.517(6)
C33 H33A 0.9700
C33 H33B 0.9700
C33 C34 1.539(5)
C34 H34A 0.9700
C34 H34B 0.9700
C36 H36A 0.9700
C36 H36B 0.9700
C36 C39 1.502(5)
C39 H39A 0.9700
C39 H39B 0.9700
C39 H39C 0.9700
C39 H39D 0.9700
C39 C38 1.477(11)
C39 C38A 1.556(13)
C40 H40A 0.9600
C40 H40B 0.9600
C40 H40C 0.9600
C37 H37A 0.9700
C37 H37B 0.9700
C37 C38 1.515(14)
C38 H38A 0.9700
C38 H38B 0.9700
F16A C72 1.295(6)
F24A C47 1.403(7)
F1 C64 1.302(4)
F2 C64 1.290(5)
F3 C64 1.327(5)
F7 C55 1.324(4)
F8 C55 1.332(4)
F9 C55 1.329(3)
F13 C71 1.301(4)
F14 C71 1.295(4)
F15 C71 1.333(4)
F19 C48 1.342(4)
F20 C48 1.348(4)
F21 C48 1.327(4)
F4 C63 1.347(4)
F5 C63 1.306(5)
F6 C63 1.326(5)
F10 C56 1.350(5)
F11 C56 1.291(5)
F12 C56 1.319(5)
F16 C72 1.300(3)
F17 C72 1.364(4)
F18 C72 1.297(4)
F22 C47 1.325(8)
F23 C47 1.407(5)
F24 C47 1.284(6)
C41 C42 1.401(4)
C41 C46 1.408(4)
C41 B02S 1.640(4)
C42 H42 0.9300
C42 C43 1.392(4)
C43 C44 1.389(4)
C43 C47 1.485(4)
C44 H44 0.9300
C44 C45 1.379(4)
C45 C46 1.391(4)
C45 C48 1.498(4)
C46 H46 0.9300
C47 F22A 1.278(9)
C47 F23A 1.272(6)
C49 C50 1.394(4)
C49 C54 1.402(4)
C49 B02S 1.642(4)
C50 H50 0.9300
C50 C51 1.391(4)
C51 C52 1.379(4)
C51 C56 1.491(4)
C52 H52 0.9300
C52 C53 1.388(4)
C53 C54 1.380(4)
C53 C55 1.496(4)
C54 H54 0.9300
C56 F12A 1.323(6)
C56 F10A 1.290(6)
C56 F11A 1.336(6)
C57 C58 1.399(4)
C57 C62 1.403(4)
C57 B02S 1.643(4)
C58 H58 0.9300
C58 C59 1.383(4)
C59 C60 1.388(5)
C59 C63 1.497(5)
C60 H60 0.9300
C60 C61 1.380(5)
C61 C62 1.397(4)
C61 C64 1.498(4)
C62 H62 0.9300
C63 F4A 1.288(6)
C63 F5A 1.358(7)
C63 F6A 1.303(7)
C65 C66 1.393(4)
C65 C70 1.404(4)
C65 B02S 1.647(4)
C66 H66 0.9300
C66 C67 1.393(4)
C67 C68 1.380(4)
C67 C71 1.493(4)
C68 H68 0.9300
C68 C69 1.384(4)
C69 C70 1.389(4)
C69 C72 1.496(4)
C70 H70 0.9300
C72 F17A 1.290(6)
C72 F18A 1.383(6)
C37A H37C 0.9700
C37A H37D 0.9700
C37A C38A 1.490(19)
C38A H38C 0.9700
C38A H38D 0.9700

loop_
_geom_torsion_atom_site_label_1
_geom_torsion_atom_site_label_2
_geom_torsion_atom_site_label_3
_geom_torsion_atom_site_label_4
_geom_torsion
Ru1 O6 C36 C39 -167.5(2)
Ru1 O6 C37 C38 158.1(5)
Ru1 O6 C37A C38A -161.9(5)
O1 C2 C3 O2 -0.9(7)
O1 C2 C3 N2 -179.7(3)
O1 C4 C6 N1 32.2(3)
O1 C4 C6 C7 -82.2(3)
O1 C4 C6 C11 152.3(2)
O2 C5 C12 N2 -31.8(3)
O2 C5 C12 C13 83.1(3)
O2 C5 C12 C17 -150.6(2)
O3 C19 C20 O4 -2.5(8)
O3 C19 C20 N4 176.3(4)
O3 C21 C29 N3 -29.6(3)
O3 C21 C29 C30 84.7(3)
O3 C21 C29 C34 -148.7(3)
O4 C22 C23 N4 32.6(3)
O4 C22 C23 C24 -83.4(3)
O4 C22 C23 C28 152.4(3)
O6 Ru1 C35 Zn1 178.07(19)
O6 C36 C39 C38 -9.2(5)
O6 C36 C39 C38A -35.3(5)
O6 C37 C38 C39 36.5(7)
O6 C37A C38A C39 -41.0(8)
N1 C2 C3 O2 178.7(3)
N1 C2 C3 N2 -0.1(3)
N1 C6 C7 C8 -177.6(2)
N1 C6 C11 C10 178.3(2)
N2 C12 C13 C14 -179.3(2)
N2 C12 C17 C16 178.0(2)
N3 C19 C20 O4 -178.4(4)
N3 C19 C20 N4 0.4(3)
N3 C29 C30 C31 179.3(3)
N3 C29 C34 C33 177.3(3)
N4 C23 C24 C25 -176.6(2)
N4 C23 C28 C27 176.9(3)
C1 Ru1 C35 Zn1 86.72(7)
C1 N1 C2 O1 -179.9(2)
C1 N1 C2 C3 0.3(3)
C1 N1 C6 C4 165.3(3)
C1 N1 C6 C7 -78.2(4)
C1 N1 C6 C11 47.8(4)
C1 N2 C3 O2 -179.4(2)
C1 N2 C3 C2 -0.2(3)
C1 N2 C12 C5 -163.6(3)
C1 N2 C12 C13 80.9(4)
C1 N2 C12 C17 -45.4(4)
C2 O1 C4 C6 -30.3(3)
C2 N1 C1 Ru1 167.88(19)
C2 N1 C1 N2 -0.4(3)
C2 N1 C6 C4 -22.7(3)
C2 N1 C6 C7 93.8(3)
C2 N1 C6 C11 -140.2(2)
C3 O2 C5 C12 31.8(3)
C3 N2 C1 Ru1 -168.15(19)
C3 N2 C1 N1 0.4(3)
C3 N2 C12 C5 20.6(3)
C3 N2 C12 C13 -94.9(2)
C3 N2 C12 C17 138.7(2)
C4 O1 C2 N1 15.7(3)
C4 O1 C2 C3 -164.6(4)
C4 C6 C7 C8 -70.4(3)
C4 C6 C11 C10 68.7(3)
C5 O2 C3 N2 -18.9(3)
C5 O2 C3 C2 162.4(4)
C5 C12 C13 C14 73.4(3)
C5 C12 C17 C16 -72.3(3)
C6 N1 C1 Ru1 -20.4(5)
C6 N1 C1 N2 171.3(3)
C6 N1 C2 O1 5.8(3)
C6 N1 C2 C3 -174.0(2)
C6 C7 C8 C9 -53.2(3)
C7 C6 C11 C10 -56.9(3)
C7 C8 C9 C10 54.9(3)
C8 C9 C10 C11 -58.0(4)
C9 C10 C11 C6 58.7(3)
C11 C6 C7 C8 54.7(3)
C12 N2 C1 Ru1 16.2(4)
C12 N2 C1 N1 -175.3(3)
C12 N2 C3 O2 -2.3(3)
C12 N2 C3 C2 176.8(2)
C12 C13 C14 C15 53.1(3)
C13 C12 C17 C16 53.0(3)
C13 C14 C15 C16 -54.9(4)
C14 C15 C16 C17 56.0(4)
C15 C16 C17 C12 -54.8(3)
C17 C12 C13 C14 -52.7(3)
C18 Ru1 C35 Zn1 -96.02(8)
C18 N3 C19 O3 -177.3(2)
C18 N3 C19 C20 -0.2(4)
C18 N3 C29 C21 -168.9(3)
C18 N3 C29 C30 75.2(4)
C18 N3 C29 C34 -50.8(4)
C18 N4 C20 O4 178.7(2)
C18 N4 C20 C19 -0.5(4)
C18 N4 C23 C22 163.7(3)
C18 N4 C23 C24 -79.6(4)
C18 N4 C23 C28 46.6(5)
C19 O3 C21 C29 28.6(3)
C19 N3 C18 Ru1 -170.0(2)
C19 N3 C18 N4 -0.1(3)
C19 N3 C29 C21 20.3(3)
C19 N3 C29 C30 -95.5(3)
C19 N3 C29 C34 138.5(3)
C20 O4 C22 C23 -32.9(3)
C20 N4 C18 Ru1 169.2(2)
C20 N4 C18 N3 0.3(3)
C20 N4 C23 C22 -20.8(3)
C20 N4 C23 C24 95.9(3)
C20 N4 C23 C28 -137.9(3)
C21 O3 C19 N3 -15.8(4)
C21 O3 C19 C20 168.5(4)
C21 C29 C30 C31 72.1(3)
C21 C29 C34 C33 -72.9(4)
C22 O4 C20 N4 19.9(3)
C22 O4 C20 C19 -161.3(4)
C22 C23 C24 C25 -68.5(3)
C22 C23 C28 C27 67.2(3)
C23 N4 C18 Ru1 -15.4(5)
C23 N4 C18 N3 175.7(3)
C23 N4 C20 O4 1.8(3)
C23 N4 C20 C19 -177.4(3)
C23 C24 C25 C26 -52.6(4)
C24 C23 C28 C27 -57.2(3)
C24 C25 C26 C27 52.4(4)
C25 C26 C27 C28 -54.6(4)
C26 C27 C28 C23 56.9(4)
C28 C23 C24 C25 55.5(3)
C29 N3 C18 Ru1 19.6(5)
C29 N3 C18 N4 -170.5(3)
C29 N3 C19 O3 -4.1(4)
C29 N3 C19 C20 173.0(3)
C29 C30 C31 C32 54.6(4)
C30 C29 C34 C33 53.1(3)
C30 C31 C32 C33 -55.6(4)
C31 C32 C33 C34 55.9(4)
C32 C33 C34 C29 -54.1(4)
C34 C29 C30 C31 -54.3(3)
C36 O6 C37 C38 -43.0(6)
C36 O6 C37A C38A 20.0(8)
C36 C39 C38 C37 -16.8(7)
C36 C39 C38A C37A 46.8(8)
C37 O6 C36 C39 32.7(4)
C41 C42 C43 C44 -0.5(4)
C41 C42 C43 C47 -179.5(3)
C42 C41 C46 C45 -0.1(4)
C42 C41 B02S C49 143.8(2)
C42 C41 B02S C57 -95.5(3)
C42 C41 B02S C65 28.5(3)
C42 C43 C44 C45 0.3(4)
C42 C43 C47 F24A -67.6(5)
C42 C43 C47 F22 24.7(6)
C42 C43 C47 F23 137.8(4)
C42 C43 C47 F24 -103.3(5)
C42 C43 C47 F22A 46.0(7)
C42 C43 C47 F23A -179.0(6)
C43 C44 C45 C46 0.0(5)
C43 C44 C45 C48 -179.6(3)
C44 C43 C47 F24A 113.4(4)
C44 C43 C47 F22 -154.2(5)
C44 C43 C47 F23 -41.2(5)
C44 C43 C47 F24 77.8(6)
C44 C43 C47 F22A -133.0(6)
C44 C43 C47 F23A 2.1(7)
C44 C45 C46 C41 -0.1(5)
C44 C45 C48 F19 -87.7(4)
C44 C45 C48 F20 30.6(5)
C44 C45 C48 F21 150.9(3)
C46 C41 C42 C43 0.4(4)
C46 C41 B02S C49 -44.2(4)
C46 C41 B02S C57 76.5(3)
C46 C41 B02S C65 -159.5(2)
C46 C45 C48 F19 92.7(4)
C46 C45 C48 F20 -148.9(3)
C46 C45 C48 F21 -28.6(5)
C47 C43 C44 C45 179.2(3)
C48 C45 C46 C41 179.5(3)
C49 C50 C51 C52 0.0(4)
C49 C50 C51 C56 177.8(2)
C50 C49 C54 C53 1.2(4)
C50 C49 B02S C41 -21.6(4)
C50 C49 B02S C57 -140.0(2)
C50 C49 B02S C65 99.5(3)
C50 C51 C52 C53 0.7(4)
C50 C51 C56 F10 119.0(4)
C50 C51 C56 F11 -118.7(5)
C50 C51 C56 F12 5.1(5)
C50 C51 C56 F12A -90.7(6)
C50 C51 C56 F10A 29.7(7)
C50 C51 C56 F11A 156.3(5)
C51 C52 C53 C54 -0.4(4)
C51 C52 C53 C55 177.2(2)
C52 C51 C56 F10 -63.1(4)
C52 C51 C56 F11 59.3(5)
C52 C51 C56 F12 -177.0(4)
C52 C51 C56 F12A 87.2(6)
C52 C51 C56 F10A -152.4(6)
C52 C51 C56 F11A -25.8(6)
C52 C53 C54 C49 -0.6(4)
C52 C53 C55 F7 138.7(3)
C52 C53 C55 F8 -101.0(3)
C52 C53 C55 F9 19.1(4)
C54 C49 C50 C51 -0.9(4)
C54 C49 B02S C41 166.1(2)
C54 C49 B02S C57 47.7(3)
C54 C49 B02S C65 -72.8(3)
C54 C53 C55 F7 -43.7(4)
C54 C53 C55 F8 76.6(3)
C54 C53 C55 F9 -163.3(2)
C55 C53 C54 C49 -178.2(2)
C56 C51 C52 C53 -177.2(2)
C57 C58 C59 C60 1.7(5)
C57 C58 C59 C63 -178.4(3)
C58 C57 C62 C61 -2.5(4)
C58 C57 B02S C41 -90.0(3)
C58 C57 B02S C49 34.9(3)
C58 C57 B02S C65 147.4(3)
C58 C59 C60 C61 -1.8(6)
C58 C59 C63 F4 139.3(4)
C58 C59 C63 F5 -102.3(5)
C58 C59 C63 F6 21.0(6)
C58 C59 C63 F4A -172.9(8)
C58 C59 C63 F5A -60.1(7)
C58 C59 C63 F6A 54.8(8)
C59 C60 C61 C62 -0.2(5)
C59 C60 C61 C64 -178.7(4)
C60 C59 C63 F4 -40.8(5)
C60 C59 C63 F5 77.6(6)
C60 C59 C63 F6 -159.1(4)
C60 C59 C63 F4A 6.9(9)
C60 C59 C63 F5A 119.8(7)
C60 C59 C63 F6A -125.4(7)
C60 C61 C62 C57 2.4(5)
C60 C61 C64 F1 -146.9(4)
C60 C61 C64 F2 91.3(5)
C60 C61 C64 F3 -27.0(5)
C62 C57 C58 C59 0.4(4)
C62 C57 B02S C41 85.8(3)
C62 C57 B02S C49 -149.3(3)
C62 C57 B02S C65 -36.8(4)
C62 C61 C64 F1 34.5(5)
C62 C61 C64 F2 -87.2(5)
C62 C61 C64 F3 154.5(4)
C63 C59 C60 C61 178.3(3)
C64 C61 C62 C57 -179.0(3)
C65 C66 C67 C68 -0.2(4)
C65 C66 C67 C71 -177.9(3)
C66 C65 C70 C69 0.7(4)
C66 C65 B02S C41 -144.5(2)
C66 C65 B02S C49 91.6(3)
C66 C65 B02S C57 -25.6(4)
C66 C67 C68 C69 -0.2(4)
C66 C67 C71 F13 -41.8(4)
C66 C67 C71 F14 -168.9(3)
C66 C67 C71 F15 75.0(4)
C67 C68 C69 C70 0.8(4)
C67 C68 C69 C72 179.3(2)
C68 C67 C71 F13 140.4(3)
C68 C67 C71 F14 13.4(4)
C68 C67 C71 F15 -102.8(4)
C68 C69 C70 C65 -1.1(4)
C68 C69 C72 F16A -12.4(8)
C68 C69 C72 F16 -70.1(4)
C68 C69 C72 F17 45.1(3)
C68 C69 C72 F18 161.2(3)
C68 C69 C72 F17A 121.7(7)
C68 C69 C72 F18A -126.7(6)
C70 C65 C66 C67 0.0(4)
C70 C65 B02S C41 44.7(3)
C70 C65 B02S C49 -79.2(3)
C70 C65 B02S C57 163.6(2)
C70 C69 C72 F16A 166.1(7)
C70 C69 C72 F16 108.5(4)
C70 C69 C72 F17 -136.4(3)
C70 C69 C72 F18 -20.3(4)
C70 C69 C72 F17A -59.8(8)
C70 C69 C72 F18A 51.8(6)
C71 C67 C68 C69 177.5(3)
C72 C69 C70 C65 -179.6(2)
B02S C41 C42 C43 173.0(3)
B02S C41 C46 C45 -172.6(3)
B02S C49 C50 C51 -173.4(2)
B02S C49 C54 C53 174.2(2)
B02S C57 C58 C59 176.5(3)
B02S C57 C62 C61 -178.5(3)
B02S C65 C66 C67 -171.2(2)
B02S C65 C70 C69 172.3(2)
C37A O6 C36 C39 10.7(5)
